data_7018105
loop_
_publ_author_name
'Aschenbach, Lara K.'
'Knight, Fergus R.'
'Randall, Rebecca A. M.'
'Cordes, David B.'
'Baggott, Alex'
'B\"uhl, Michael'
'Slawin, Alexandra M. Z.'
'Woollins, J. Derek'

_publ_section_title
;
 Onset of three-centre, four-electron bonding in peri-substituted
 acenaphthenes: A structural and computational investigation.
;
_journal_issue 11
_journal_name_full 'Dalton transactions (Cambridge, England : 2003)'
_journal_page_first 3141
_journal_page_last 3153
_journal_paper_doi 10.1039/c1dt11697e
_journal_volume 41
_journal_year 2012
_chemical_formula_moiety 'C24 H18 Te2'
_chemical_formula_sum 'C24 H18 Te2'
_chemical_formula_weight 561.61
_space_group_IT_number 14
_symmetry_cell_setting monoclinic
_symmetry_Int_Tables_number 14
_symmetry_space_group_name_Hall '-P 2ybc'
_symmetry_space_group_name_H-M 'P 1 21/c 1'
_atom_sites_solution_hydrogens geom
_atom_sites_solution_primary direct
_atom_sites_solution_secondary difmap
_cell_angle_alpha 90.0000
_cell_angle_beta 116.242(12)
_cell_angle_gamma 90.0000
_cell_formula_units_Z 4
_cell_length_a 10.050(6)
_cell_length_b 21.750(11)
_cell_length_c 9.843(5)
_cell_measurement_reflns_used 7064
_cell_measurement_temperature 125
_cell_measurement_theta_max 29.13
_cell_measurement_theta_min 1.87
_cell_volume 1929.8(18)
_computing_cell_refinement 'CrystalClear-SM Expert 2.0 r2'
_computing_data_collection 'CrystalClear-SM Expert 2.0 r2 (Rigaku, 2009)'
_computing_data_reduction 'CrystalClear-SM Expert 2.0 r2'
_computing_molecular_graphics 'CrystalStructure 4.0'
_computing_publication_material 'CrystalStructure 4.0 (Rigaku, 2010)'
_computing_structure_refinement 'SHELXL97 (Sheldrick, 1997)'
_computing_structure_solution SIR97
_diffrn_ambient_temperature 125
_diffrn_detector_area_resol_mean 28.944
_diffrn_measured_fraction_theta_full 0.981
_diffrn_measured_fraction_theta_max 0.860
_diffrn_measurement_device_type 'Rigaku Saturn724 CCD'
_diffrn_measurement_method \w
_diffrn_radiation_type 'Mo K\a'
_diffrn_radiation_wavelength 0.71075
_diffrn_reflns_av_R_equivalents 0.1036
_diffrn_reflns_limit_h_max 10
_diffrn_reflns_limit_h_min -12
_diffrn_reflns_limit_k_max 28
_diffrn_reflns_limit_k_min -27
_diffrn_reflns_limit_l_max 12
_diffrn_reflns_limit_l_min -13
_diffrn_reflns_number 15705
_diffrn_reflns_theta_full 25.00
_diffrn_reflns_theta_max 29.06
_diffrn_standards_number 0
_exptl_absorpt_coefficient_mu 3.028
_exptl_absorpt_correction_T_max 0.913
_exptl_absorpt_correction_T_min 0.298
_exptl_absorpt_correction_type multi-scan
_exptl_absorpt_process_details 'Jacobson, R. (1998) Private communication'
_exptl_crystal_colour yellow
_exptl_crystal_density_diffrn 1.933
_exptl_crystal_density_method 'not measured'
_exptl_crystal_description platelet
_exptl_crystal_F_000 1064.00
_exptl_crystal_size_max 0.12
_exptl_crystal_size_mid 0.09
_exptl_crystal_size_min 0.03
_refine_diff_density_max 2.900
_refine_diff_density_min -4.990
_refine_ls_extinction_method none
_refine_ls_goodness_of_fit_ref 1.421
_refine_ls_hydrogen_treatment constr
_refine_ls_number_parameters 235
_refine_ls_number_reflns 4448
_refine_ls_number_restraints 0
_refine_ls_R_factor_gt 0.0948
_refine_ls_shift/su_max 0.001
_refine_ls_structure_factor_coef Fsqd
_refine_ls_weighting_details 'w = 1/[\s^2^(Fo^2^)+(0.2000P)^2^+0.0000P] where P=(Fo^2^+2Fc^2^)/3'
_refine_ls_weighting_scheme calc
_refine_ls_wR_factor_ref 0.3803
_reflns_number_gt 3679
_reflns_number_total 4565
_reflns_threshold_expression F^2^>2.0\s(F^2^)
_cod_data_source_file c1dt11697e.txt
_cod_data_source_block Ferg84-1Off2
_cod_original_cell_volume 1929.8(19)
_cod_database_code 7018105

loop_
_symmetry_equiv_pos_site_id
_symmetry_equiv_pos_as_xyz
1 +X,+Y,+Z
2 -X,1/2+Y,1/2-Z
3 -X,-Y,-Z
4 +X,1/2-Y,1/2+Z

loop_
_atom_site_label
_atom_site_type_symbol
_atom_site_fract_x
_atom_site_fract_y
_atom_site_fract_z
_atom_site_U_iso_or_equiv
_atom_site_adp_type
_atom_site_occupancy
_atom_site_symmetry_multiplicity
_atom_site_calc_flag
_atom_site_refinement_flags
Te(1) Te 0.63065(9) -0.04329(4) 0.28020(9) 0.0260(4) Uani 1.00 4 d .
Te(2) Te 0.54082(9) 0.09916(4) 0.13384(9) 0.0262(4) Uani 1.00 4 d .
C(1) C 0.8320(16) -0.0162(7) 0.2638(14) 0.028(3) Uani 1.00 4 d .
C(2) C 0.9516(15) -0.0542(7) 0.3336(16) 0.030(3) Uani 1.00 4 d .
C(3) C 1.0888(17) -0.0466(7) 0.3251(16) 0.030(3) Uani 1.00 4 d .
C(4) C 1.0979(14) -0.0007(7) 0.2362(14) 0.025(3) Uani 1.00 4 d .
C(5) C 0.9789(14) 0.0410(5) 0.1708(14) 0.020(2) Uani 1.00 4 d .
C(6) C 1.0044(14) 0.0887(6) 0.0831(13) 0.022(2) Uani 1.00 4 d .
C(7) C 0.9040(17) 0.1307(7) 0.0092(16) 0.033(3) Uani 1.00 4 d .
C(8) C 0.7684(18) 0.1288(6) 0.0218(15) 0.032(3) Uani 1.00 4 d .
C(9) C 0.7397(15) 0.0846(6) 0.1065(13) 0.023(3) Uani 1.00 4 d .
C(10) C 0.8416(16) 0.0358(6) 0.1804(15) 0.028(3) Uani 1.00 4 d .
C(11) C 1.2207(17) 0.0210(6) 0.1997(14) 0.030(3) Uani 1.00 4 d .
C(12) C 1.1634(14) 0.0786(6) 0.0985(15) 0.026(3) Uani 1.00 4 d .
C(13) C 0.7095(15) -0.1330(5) 0.3723(13) 0.023(3) Uani 1.00 4 d .
C(14) C 0.7938(18) -0.1386(6) 0.5329(15) 0.033(3) Uani 1.00 4 d .
C(15) C 0.8328(17) -0.1968(7) 0.5981(16) 0.034(3) Uani 1.00 4 d .
C(16) C 0.7832(18) -0.2506(6) 0.5065(17) 0.031(3) Uani 1.00 4 d .
C(17) C 0.6955(19) -0.2448(7) 0.3505(18) 0.038(3) Uani 1.00 4 d .
C(18) C 0.6586(17) -0.1852(6) 0.2831(15) 0.031(3) Uani 1.00 4 d .
C(19) C 0.6519(16) 0.1434(7) 0.3457(14) 0.029(3) Uani 1.00 4 d .
C(20) C 0.5760(17) 0.1532(8) 0.4357(14) 0.038(4) Uani 1.00 4 d .
C(21) C 0.640(2) 0.1854(8) 0.5698(17) 0.043(4) Uani 1.00 4 d .
C(22) C 0.7799(18) 0.2088(8) 0.6176(15) 0.038(4) Uani 1.00 4 d .
C(23) C 0.8587(19) 0.2010(6) 0.5371(16) 0.031(3) Uani 1.00 4 d .
C(24) C 0.7948(17) 0.1680(6) 0.3993(16) 0.032(3) Uani 1.00 4 d .
H(2) H 0.9429 -0.0876 0.3912 0.036 Uiso 1.00 4 calc R
H(3) H 1.1709 -0.0728 0.3799 0.036 Uiso 1.00 4 calc R
H(7) H 0.9215 0.1612 -0.0501 0.039 Uiso 1.00 4 calc R
H(8) H 0.6948 0.1589 -0.0299 0.038 Uiso 1.00 4 calc R
H(11A) H 1.2471 -0.0116 0.1457 0.036 Uiso 1.00 4 calc R
H(11B) H 1.3099 0.0313 0.2940 0.036 Uiso 1.00 4 calc R
H(12A) H 1.1611 0.0716 -0.0018 0.032 Uiso 1.00 4 calc R
H(12B) H 1.2271 0.1147 0.1466 0.032 Uiso 1.00 4 calc R
H(14) H 0.8231 -0.1029 0.5948 0.039 Uiso 1.00 4 calc R
H(15) H 0.8927 -0.2007 0.7041 0.041 Uiso 1.00 4 calc R
H(16) H 0.8096 -0.2902 0.5513 0.037 Uiso 1.00 4 calc R
H(17) H 0.6604 -0.2805 0.2893 0.045 Uiso 1.00 4 calc R
H(18) H 0.5991 -0.1812 0.1770 0.037 Uiso 1.00 4 calc R
H(20) H 0.4787 0.1372 0.4028 0.046 Uiso 1.00 4 calc R
H(21) H 0.5879 0.1914 0.6288 0.052 Uiso 1.00 4 calc R
H(22) H 0.8230 0.2312 0.7099 0.046 Uiso 1.00 4 calc R
H(23) H 0.9558 0.2176 0.5729 0.037 Uiso 1.00 4 calc R
H(24) H 0.8496 0.1625 0.3425 0.038 Uiso 1.00 4 calc R

loop_
_atom_site_aniso_label
_atom_site_aniso_U_11
_atom_site_aniso_U_22
_atom_site_aniso_U_33
_atom_site_aniso_U_12
_atom_site_aniso_U_13
_atom_site_aniso_U_23
Te(1) 0.0222(6) 0.0281(6) 0.0290(6) -0.0007(3) 0.0126(4) 0.0006(3)
Te(2) 0.0210(6) 0.0314(6) 0.0272(6) 0.0034(3) 0.0116(4) 0.0017(3)
C(1) 0.027(7) 0.042(8) 0.033(6) -0.004(6) 0.028(6) -0.002(5)
C(2) 0.019(7) 0.033(7) 0.037(7) 0.010(5) 0.012(6) -0.002(6)
C(3) 0.024(7) 0.039(7) 0.033(7) 0.006(6) 0.018(6) -0.004(5)
C(4) 0.015(5) 0.036(7) 0.032(6) 0.003(5) 0.019(5) 0.004(5)
C(5) 0.015(6) 0.014(5) 0.032(6) -0.001(4) 0.010(5) -0.001(4)
C(6) 0.014(6) 0.037(6) 0.015(5) 0.000(5) 0.006(4) -0.005(5)
C(7) 0.027(7) 0.038(8) 0.037(7) -0.006(6) 0.019(6) -0.001(6)
C(8) 0.039(8) 0.029(7) 0.031(7) -0.000(6) 0.019(6) -0.004(5)
C(9) 0.026(7) 0.022(6) 0.022(6) 0.011(5) 0.011(5) 0.002(5)
C(10) 0.028(7) 0.031(7) 0.025(6) 0.005(6) 0.011(5) 0.001(5)
C(11) 0.041(8) 0.027(6) 0.025(6) 0.005(6) 0.018(6) -0.006(5)
C(12) 0.015(6) 0.027(6) 0.036(7) -0.004(5) 0.011(5) -0.004(5)
C(13) 0.028(7) 0.014(5) 0.023(6) -0.003(5) 0.008(5) 0.001(4)
C(14) 0.049(9) 0.026(7) 0.024(6) 0.016(6) 0.016(6) 0.013(5)
C(15) 0.033(8) 0.044(8) 0.026(6) 0.002(6) 0.013(6) 0.006(6)
C(16) 0.042(9) 0.020(6) 0.049(8) 0.004(5) 0.037(7) 0.000(5)
C(17) 0.039(9) 0.031(7) 0.047(8) -0.016(6) 0.024(7) -0.010(6)
C(18) 0.036(8) 0.024(6) 0.029(7) -0.009(6) 0.012(6) -0.021(5)
C(19) 0.030(7) 0.036(7) 0.026(6) 0.002(6) 0.017(6) -0.010(5)
C(20) 0.028(7) 0.070(11) 0.014(5) -0.003(7) 0.007(5) 0.003(6)
C(21) 0.060(11) 0.048(9) 0.031(7) 0.009(8) 0.029(7) -0.007(7)
C(22) 0.040(8) 0.045(8) 0.020(6) 0.018(7) 0.005(6) -0.007(6)
C(23) 0.049(9) 0.020(6) 0.036(7) -0.007(6) 0.031(7) -0.004(5)
C(24) 0.038(8) 0.026(7) 0.036(7) -0.012(6) 0.022(6) -0.006(5)

loop_
_atom_type_symbol
_atom_type_description
_atom_type_scat_dispersion_real
_atom_type_scat_dispersion_imag
_atom_type_scat_source
C C 0.003 0.002
;
International Tables for Crystallography
(1992, Vol. C, Tables 4.2.6.8 and 6.1.1.4)
;
H H 0.000 0.000
;
International Tables for Crystallography
(1992, Vol. C, Table 6.1.1.4)
;
Te Te -0.531 1.675
;
International Tables for Crystallography
(1992, Vol. C, Tables 4.2.6.8 and 6.1.1.4)
;

loop_
_geom_angle_atom_site_label_1
_geom_angle_atom_site_label_2
_geom_angle_atom_site_label_3
_geom_angle
_geom_angle_publ_flag
Te(2) Te(1) C(1) 78.6(4) yes
Te(2) Te(1) C(13) 174.0(4) yes
C(1) Te(1) C(13) 95.5(6) yes
Te(1) Te(2) C(9) 80.2(3) yes
Te(1) Te(2) C(19) 94.1(4) yes
C(9) Te(2) C(19) 94.3(6) yes
Te(1) C(1) C(2) 116.0(12) yes
Te(1) C(1) C(10) 123.9(10) yes
C(2) C(1) C(10) 120.0(16) yes
C(1) C(2) C(3) 124.0(15) yes
C(2) C(3) C(4) 117.7(13) yes
C(3) C(4) C(5) 118.8(15) yes
C(3) C(4) C(11) 132.9(13) yes
C(5) C(4) C(11) 108.0(12) yes
C(4) C(5) C(6) 113.3(14) yes
C(4) C(5) C(10) 124.6(13) yes
C(6) C(5) C(10) 122.0(11) yes
C(5) C(6) C(7) 122.2(15) yes
C(5) C(6) C(12) 106.8(10) yes
C(7) C(6) C(12) 131.0(14) yes
C(6) C(7) C(8) 117.5(15) yes
C(7) C(8) C(9) 122.4(13) yes
Te(2) C(9) C(8) 115.1(10) yes
Te(2) C(9) C(10) 122.8(12) yes
C(8) C(9) C(10) 121.9(16) yes
C(1) C(10) C(5) 114.5(12) yes
C(1) C(10) C(9) 131.7(16) yes
C(5) C(10) C(9) 113.8(13) yes
C(4) C(11) C(12) 107.3(12) yes
C(6) C(12) C(11) 104.6(13) yes
Te(1) C(13) C(14) 118.1(9) yes
Te(1) C(13) C(18) 120.7(8) yes
C(14) C(13) C(18) 120.2(11) yes
C(13) C(14) C(15) 119.6(12) yes
C(14) C(15) C(16) 120.3(12) yes
C(15) C(16) C(17) 119.7(12) yes
C(16) C(17) C(18) 120.0(13) yes
C(13) C(18) C(17) 120.0(12) yes
Te(2) C(19) C(20) 119.3(10) yes
Te(2) C(19) C(24) 123.6(13) yes
C(20) C(19) C(24) 116.9(13) yes
C(19) C(20) C(21) 121.4(16) yes
C(20) C(21) C(22) 119.7(20) yes
C(21) C(22) C(23) 121.9(14) yes
C(22) C(23) C(24) 119.3(15) yes
C(19) C(24) C(23) 120.8(17) yes
C(1) C(2) H(2) 117.994 yes
C(3) C(2) H(2) 117.990 yes
C(2) C(3) H(3) 121.159 yes
C(4) C(3) H(3) 121.166 yes
C(6) C(7) H(7) 121.274 yes
C(8) C(7) H(7) 121.267 yes
C(7) C(8) H(8) 118.805 yes
C(9) C(8) H(8) 118.795 yes
C(4) C(11) H(11A) 110.273 yes
C(4) C(11) H(11B) 110.264 yes
C(12) C(11) H(11A) 110.254 yes
C(12) C(11) H(11B) 110.253 yes
H(11A) C(11) H(11B) 108.533 yes
C(6) C(12) H(12A) 110.839 yes
C(6) C(12) H(12B) 110.836 yes
C(11) C(12) H(12A) 110.839 yes
C(11) C(12) H(12B) 110.845 yes
H(12A) C(12) H(12B) 108.895 yes
C(13) C(14) H(14) 120.179 yes
C(15) C(14) H(14) 120.180 yes
C(14) C(15) H(15) 119.851 yes
C(16) C(15) H(15) 119.838 yes
C(15) C(16) H(16) 120.153 yes
C(17) C(16) H(16) 120.145 yes
C(16) C(17) H(17) 119.997 yes
C(18) C(17) H(17) 119.993 yes
C(13) C(18) H(18) 119.991 yes
C(17) C(18) H(18) 119.977 yes
C(19) C(20) H(20) 119.301 yes
C(21) C(20) H(20) 119.289 yes
C(20) C(21) H(21) 120.145 yes
C(22) C(21) H(21) 120.152 yes
C(21) C(22) H(22) 119.059 yes
C(23) C(22) H(22) 119.046 yes
C(22) C(23) H(23) 120.332 yes
C(24) C(23) H(23) 120.344 yes
C(19) C(24) H(24) 119.616 yes
C(23) C(24) H(24) 119.615 yes

loop_
_geom_bond_atom_site_label_1
_geom_bond_atom_site_label_2
_geom_bond_distance
_geom_bond_publ_flag
Te(1) Te(2) 3.3674(19) yes
Te(1) C(1) 2.180(17) yes
Te(1) C(13) 2.150(12) yes
Te(2) C(9) 2.155(17) yes
Te(2) C(19) 2.112(13) yes
C(1) C(2) 1.367(19) yes
C(1) C(10) 1.43(2) yes
C(2) C(3) 1.43(3) yes
C(3) C(4) 1.36(2) yes
C(4) C(5) 1.410(17) yes
C(4) C(11) 1.50(2) yes
C(5) C(6) 1.443(20) yes
C(5) C(10) 1.43(2) yes
C(6) C(7) 1.318(19) yes
C(6) C(12) 1.55(2) yes
C(7) C(8) 1.42(3) yes
C(8) C(9) 1.38(2) yes
C(9) C(10) 1.430(18) yes
C(11) C(12) 1.545(18) yes
C(13) C(14) 1.430(17) yes
C(13) C(18) 1.386(17) yes
C(14) C(15) 1.395(20) yes
C(15) C(16) 1.425(20) yes
C(16) C(17) 1.40(2) yes
C(17) C(18) 1.430(20) yes
C(19) C(20) 1.42(3) yes
C(19) C(24) 1.40(2) yes
C(20) C(21) 1.38(2) yes
C(21) C(22) 1.36(3) yes
C(22) C(23) 1.36(3) yes
C(23) C(24) 1.413(19) yes
C(2) H(2) 0.950 yes
C(3) H(3) 0.950 yes
C(7) H(7) 0.950 yes
C(8) H(8) 0.950 yes
C(11) H(11A) 0.990 yes
C(11) H(11B) 0.990 yes
C(12) H(12A) 0.990 yes
C(12) H(12B) 0.990 yes
C(14) H(14) 0.950 yes
C(15) H(15) 0.950 yes
C(16) H(16) 0.950 yes
C(17) H(17) 0.950 yes
C(18) H(18) 0.950 yes
C(20) H(20) 0.950 yes
C(21) H(21) 0.950 yes
C(22) H(22) 0.950 yes
C(23) H(23) 0.950 yes
C(24) H(24) 0.950 yes

loop_
_geom_contact_atom_site_label_1
_geom_contact_atom_site_label_2
_geom_contact_distance
_geom_contact_publ_flag
_geom_contact_site_symmetry_2
C(1) C(4) 2.82(2) yes .
C(2) C(5) 2.70(2) yes .
C(2) C(13) 3.14(2) yes .
C(2) C(14) 3.53(3) yes .
C(3) C(10) 2.878(20) yes .
C(5) C(8) 2.743(18) yes .
C(6) C(9) 2.77(2) yes .
C(7) C(10) 2.90(2) yes .
C(9) C(24) 3.24(2) yes .
C(13) C(16) 2.823(17) yes .
C(14) C(17) 2.82(2) yes .
C(15) C(18) 2.819(18) yes .
C(19) C(22) 2.793(19) yes .
C(20) C(23) 2.76(2) yes .
C(21) C(24) 2.77(3) yes .
C(3) C(23) 3.572(19) yes 3_756
C(3) C(24) 3.590(20) yes 3_756
C(4) C(6) 3.425(19) yes 3_755
C(5) C(11) 3.560(17) yes 3_755
C(5) C(12) 3.534(17) yes 3_755
C(5) C(14) 3.513(17) yes 3_756
C(6) C(4) 3.425(19) yes 3_755
C(6) C(14) 3.578(17) yes 3_756
C(11) C(5) 3.560(17) yes 3_755
C(12) C(5) 3.534(17) yes 3_755
C(14) C(5) 3.513(17) yes 3_756
C(14) C(6) 3.578(17) yes 3_756
C(15) C(17) 3.57(3) yes 4_545
C(17) C(15) 3.57(3) yes 4_544
C(23) C(3) 3.572(19) yes 3_756
C(24) C(3) 3.590(20) yes 3_756
Te(1) H(2) 2.9900 yes .
Te(1) H(14) 3.1166 yes .
Te(1) H(18) 3.1384 yes .
Te(2) H(8) 2.9811 yes .
Te(2) H(20) 3.0896 yes .
Te(2) H(24) 3.1789 yes .
C(1) H(3) 3.3138 yes .
C(2) H(14) 3.5129 yes .
C(3) H(11A) 2.9520 yes .
C(3) H(11B) 2.9164 yes .
C(4) H(2) 3.2296 yes .
C(4) H(12A) 3.1113 yes .
C(4) H(12B) 3.1252 yes .
C(5) H(3) 3.2521 yes .
C(5) H(7) 3.2842 yes .
C(5) H(11A) 3.0371 yes .
C(5) H(11B) 3.0031 yes .
C(5) H(12A) 3.0720 yes .
C(5) H(12B) 3.0607 yes .
C(6) H(8) 3.1927 yes .
C(6) H(11A) 3.1222 yes .
C(6) H(11B) 3.1075 yes .
C(7) H(12A) 2.9311 yes .
C(7) H(12B) 2.9340 yes .
C(8) H(24) 2.9815 yes .
C(9) H(7) 3.3141 yes .
C(9) H(24) 2.6862 yes .
C(10) H(2) 3.2681 yes .
C(10) H(8) 3.3057 yes .
C(10) H(24) 3.1666 yes .
C(11) H(3) 2.8878 yes .
C(12) H(7) 2.8513 yes .
C(13) H(2) 2.4754 yes .
C(13) H(15) 3.3020 yes .
C(13) H(17) 3.2929 yes .
C(14) H(2) 2.6965 yes .
C(14) H(16) 3.3011 yes .
C(14) H(18) 3.3010 yes .
C(15) H(17) 3.3006 yes .
C(16) H(14) 3.3052 yes .
C(16) H(18) 3.3031 yes .
C(17) H(15) 3.2959 yes .
C(18) H(2) 3.3330 yes .
C(18) H(14) 3.2954 yes .
C(18) H(16) 3.3087 yes .
C(19) H(21) 3.2945 yes .
C(19) H(23) 3.3005 yes .
C(20) H(22) 3.2251 yes .
C(20) H(24) 3.2665 yes .
C(21) H(23) 3.2326 yes .
C(22) H(20) 3.2245 yes .
C(22) H(24) 3.2428 yes .
C(23) H(21) 3.2303 yes .
C(24) H(20) 3.2618 yes .
C(24) H(22) 3.2477 yes .
H(2) H(3) 2.3650 yes .
H(2) H(14) 2.7770 yes .
H(3) H(11A) 3.0384 yes .
H(3) H(11B) 2.9723 yes .
H(7) H(8) 2.3732 yes .
H(7) H(12A) 2.9685 yes .
H(7) H(12B) 2.9910 yes .
H(8) H(24) 3.2890 yes .
H(11A) H(12A) 2.2401 yes .
H(11A) H(12B) 2.7529 yes .
H(11B) H(12A) 2.7630 yes .
H(11B) H(12B) 2.2400 yes .
H(14) H(15) 2.3460 yes .
H(15) H(16) 2.3750 yes .
H(16) H(17) 2.3496 yes .
H(17) H(18) 2.3792 yes .
H(20) H(21) 2.3195 yes .
H(21) H(22) 2.3031 yes .
H(22) H(23) 2.2968 yes .
H(23) H(24) 2.3622 yes .
Te(1) H(11A) 3.5461 yes 1_455
Te(2) H(12A) 3.4925 yes 1_455
Te(2) H(12B) 3.2287 yes 1_455
Te(2) H(17) 3.5869 yes 2_655
Te(2) H(18) 3.2745 yes 3_655
C(1) H(12A) 2.8750 yes 3_755
C(2) H(12A) 2.9695 yes 3_755
C(3) H(12A) 3.1086 yes 3_755
C(3) H(14) 3.3711 yes 3_756
C(4) H(12A) 3.0275 yes 3_755
C(4) H(14) 2.7036 yes 3_756
C(5) H(11A) 3.0028 yes 3_755
C(5) H(12A) 2.9457 yes 3_755
C(5) H(14) 2.6529 yes 3_756
C(6) H(11A) 3.0395 yes 3_755
C(6) H(14) 2.8802 yes 3_756
C(6) H(15) 3.0785 yes 3_756
C(7) H(11A) 3.0500 yes 3_755
C(7) H(15) 3.0577 yes 3_756
C(7) H(22) 3.4641 yes 1_554
C(7) H(23) 3.3560 yes 4_554
C(8) H(11A) 3.0026 yes 3_755
C(8) H(18) 3.5187 yes 3_655
C(8) H(22) 3.4792 yes 4_554
C(9) H(11A) 2.9990 yes 3_755
C(10) H(11A) 2.9739 yes 3_755
C(10) H(12A) 2.9163 yes 3_755
C(10) H(14) 3.4333 yes 3_756
C(11) H(14) 2.8713 yes 3_756
C(11) H(20) 3.5385 yes 1_655
C(12) H(14) 3.0079 yes 3_756
C(12) H(15) 3.4791 yes 3_756
C(12) H(16) 3.2779 yes 2_755
C(12) H(17) 3.4660 yes 2_755
C(12) H(20) 3.4991 yes 1_655
C(13) H(20) 3.4907 yes 3_656
C(13) H(21) 3.2426 yes 3_656
C(14) H(11B) 3.3185 yes 3_756
C(14) H(12B) 3.2942 yes 3_756
C(14) H(20) 3.0716 yes 3_656
C(14) H(23) 3.5614 yes 3_756
C(14) H(24) 3.2757 yes 3_756
C(15) H(12B) 3.3474 yes 3_756
C(15) H(17) 3.1096 yes 4_545
C(15) H(20) 3.3852 yes 3_656
C(15) H(22) 3.4935 yes 2_746
C(15) H(23) 3.5185 yes 2_746
C(15) H(23) 3.2736 yes 3_756
C(15) H(24) 3.0725 yes 3_756
C(16) H(7) 3.3980 yes 2_745
C(16) H(12B) 3.2765 yes 2_745
C(16) H(17) 3.5728 yes 4_545
C(16) H(18) 3.3440 yes 4_545
C(16) H(21) 3.5982 yes 3_656
C(16) H(23) 3.1345 yes 3_756
C(17) H(12B) 3.1513 yes 2_745
C(17) H(15) 3.1525 yes 4_544
C(17) H(20) 3.4662 yes 2_645
C(17) H(21) 3.1649 yes 3_656
C(17) H(23) 3.2964 yes 3_756
C(18) H(8) 3.3652 yes 3_655
C(18) H(16) 3.2951 yes 4_544
C(18) H(21) 2.9677 yes 3_656
C(18) H(23) 3.5593 yes 3_756
C(19) H(3) 2.9280 yes 3_756
C(19) H(17) 3.2666 yes 2_655
C(20) H(3) 2.9559 yes 3_756
C(20) H(11B) 3.5813 yes 1_455
C(20) H(12B) 3.5033 yes 1_455
C(20) H(17) 2.8248 yes 2_655
C(21) H(3) 3.0021 yes 3_756
C(21) H(7) 3.5931 yes 1_556
C(21) H(17) 3.5686 yes 2_655
C(22) H(3) 2.9977 yes 3_756
C(22) H(7) 3.1114 yes 1_556
C(22) H(8) 3.1650 yes 4_555
C(22) H(15) 3.5604 yes 2_756
C(22) H(24) 3.4440 yes 4_555
C(23) H(2) 3.0514 yes 3_756
C(23) H(3) 2.9576 yes 3_756
C(23) H(7) 3.2549 yes 4_555
C(23) H(8) 3.3866 yes 4_555
C(23) H(15) 3.4172 yes 2_756
C(23) H(22) 3.4141 yes 4_554
C(24) H(2) 3.0740 yes 3_756
C(24) H(3) 2.9101 yes 3_756
C(24) H(22) 2.9718 yes 4_554
H(2) C(23) 3.0514 yes 3_756
H(2) C(24) 3.0740 yes 3_756
H(2) H(12A) 3.5154 yes 3_755
H(2) H(23) 2.9716 yes 3_756
H(2) H(24) 3.0060 yes 3_756
H(3) C(19) 2.9280 yes 3_756
H(3) C(20) 2.9559 yes 3_756
H(3) C(21) 3.0021 yes 3_756
H(3) C(22) 2.9977 yes 3_756
H(3) C(23) 2.9576 yes 3_756
H(3) C(24) 2.9101 yes 3_756
H(3) H(7) 3.5260 yes 3_755
H(3) H(20) 3.5032 yes 3_756
H(3) H(21) 3.5658 yes 3_756
H(3) H(22) 3.5640 yes 3_756
H(3) H(23) 3.5036 yes 3_756
H(3) H(24) 3.4368 yes 3_756
H(7) C(16) 3.3980 yes 2_755
H(7) C(21) 3.5931 yes 1_554
H(7) C(22) 3.1114 yes 1_554
H(7) C(23) 3.2549 yes 4_554
H(7) H(3) 3.5260 yes 3_755
H(7) H(11A) 3.5975 yes 3_755
H(7) H(15) 3.1931 yes 3_756
H(7) H(16) 2.9070 yes 2_755
H(7) H(21) 3.5059 yes 1_554
H(7) H(22) 2.6097 yes 1_554
H(7) H(23) 2.8579 yes 4_554
H(8) C(18) 3.3652 yes 3_655
H(8) C(22) 3.1650 yes 4_554
H(8) C(23) 3.3866 yes 4_554
H(8) H(11A) 3.5356 yes 3_755
H(8) H(18) 2.6975 yes 3_655
H(8) H(21) 3.1226 yes 1_554
H(8) H(22) 3.2019 yes 4_554
H(8) H(23) 3.5739 yes 4_554
H(11A) Te(1) 3.5461 yes 1_655
H(11A) C(5) 3.0028 yes 3_755
H(11A) C(6) 3.0395 yes 3_755
H(11A) C(7) 3.0500 yes 3_755
H(11A) C(8) 3.0026 yes 3_755
H(11A) C(9) 2.9990 yes 3_755
H(11A) C(10) 2.9739 yes 3_755
H(11A) H(7) 3.5975 yes 3_755
H(11A) H(8) 3.5356 yes 3_755
H(11B) C(14) 3.3185 yes 3_756
H(11B) C(20) 3.5813 yes 1_655
H(11B) H(14) 2.5897 yes 3_756
H(11B) H(20) 2.7786 yes 1_655
H(12A) Te(2) 3.4925 yes 1_655
H(12A) C(1) 2.8750 yes 3_755
H(12A) C(2) 2.9695 yes 3_755
H(12A) C(3) 3.1086 yes 3_755
H(12A) C(4) 3.0275 yes 3_755
H(12A) C(5) 2.9457 yes 3_755
H(12A) C(10) 2.9163 yes 3_755
H(12A) H(2) 3.5154 yes 3_755
H(12A) H(16) 3.0801 yes 2_755
H(12B) Te(2) 3.2287 yes 1_655
H(12B) C(14) 3.2942 yes 3_756
H(12B) C(15) 3.3474 yes 3_756
H(12B) C(16) 3.2765 yes 2_755
H(12B) C(17) 3.1513 yes 2_755
H(12B) C(20) 3.5033 yes 1_655
H(12B) H(14) 2.8165 yes 3_756
H(12B) H(15) 2.9445 yes 3_756
H(12B) H(16) 2.7532 yes 2_755
H(12B) H(17) 2.4990 yes 2_755
H(12B) H(20) 2.7123 yes 1_655
H(14) C(3) 3.3711 yes 3_756
H(14) C(4) 2.7036 yes 3_756
H(14) C(5) 2.6529 yes 3_756
H(14) C(6) 2.8802 yes 3_756
H(14) C(10) 3.4333 yes 3_756
H(14) C(11) 2.8713 yes 3_756
H(14) C(12) 3.0079 yes 3_756
H(14) H(11B) 2.5897 yes 3_756
H(14) H(12B) 2.8165 yes 3_756
H(14) H(20) 3.1333 yes 3_656
H(14) H(24) 3.3295 yes 3_756
H(15) C(6) 3.0785 yes 3_756
H(15) C(7) 3.0577 yes 3_756
H(15) C(12) 3.4791 yes 3_756
H(15) C(17) 3.1525 yes 4_545
H(15) C(22) 3.5604 yes 2_746
H(15) C(23) 3.4172 yes 2_746
H(15) H(7) 3.1931 yes 3_756
H(15) H(12B) 2.9445 yes 3_756
H(15) H(17) 2.8377 yes 4_545
H(15) H(22) 2.9891 yes 2_746
H(15) H(23) 2.7096 yes 2_746
H(15) H(24) 2.9428 yes 3_756
H(16) C(12) 3.2779 yes 2_745
H(16) C(18) 3.2951 yes 4_545
H(16) H(7) 2.9070 yes 2_745
H(16) H(12A) 3.0801 yes 2_745
H(16) H(12B) 2.7532 yes 2_745
H(16) H(18) 2.9508 yes 4_545
H(16) H(22) 3.4207 yes 2_746
H(16) H(23) 3.3997 yes 2_746
H(16) H(23) 3.4786 yes 3_756
H(17) Te(2) 3.5869 yes 2_645
H(17) C(12) 3.4660 yes 2_745
H(17) C(15) 3.1096 yes 4_544
H(17) C(16) 3.5728 yes 4_544
H(17) C(19) 3.2666 yes 2_645
H(17) C(20) 2.8248 yes 2_645
H(17) C(21) 3.5686 yes 2_645
H(17) H(12B) 2.4990 yes 2_745
H(17) H(15) 2.8377 yes 4_544
H(17) H(20) 2.5301 yes 2_645
H(17) H(21) 3.5236 yes 3_656
H(18) Te(2) 3.2745 yes 3_655
H(18) C(8) 3.5187 yes 3_655
H(18) C(16) 3.3440 yes 4_544
H(18) H(8) 2.6975 yes 3_655
H(18) H(16) 2.9508 yes 4_544
H(18) H(21) 3.2266 yes 3_656
H(20) C(11) 3.5385 yes 1_455
H(20) C(12) 3.4991 yes 1_455
H(20) C(13) 3.4907 yes 3_656
H(20) C(14) 3.0716 yes 3_656
H(20) C(15) 3.3852 yes 3_656
H(20) C(17) 3.4662 yes 2_655
H(20) H(3) 3.5032 yes 3_756
H(20) H(11B) 2.7786 yes 1_455
H(20) H(12B) 2.7123 yes 1_455
H(20) H(14) 3.1333 yes 3_656
H(20) H(17) 2.5301 yes 2_655
H(21) C(13) 3.2426 yes 3_656
H(21) C(16) 3.5982 yes 3_656
H(21) C(17) 3.1649 yes 3_656
H(21) C(18) 2.9677 yes 3_656
H(21) H(3) 3.5658 yes 3_756
H(21) H(7) 3.5059 yes 1_556
H(21) H(8) 3.1226 yes 1_556
H(21) H(17) 3.5236 yes 3_656
H(21) H(18) 3.2266 yes 3_656
H(22) C(7) 3.4641 yes 1_556
H(22) C(8) 3.4792 yes 4_555
H(22) C(15) 3.4935 yes 2_756
H(22) C(23) 3.4141 yes 4_555
H(22) C(24) 2.9718 yes 4_555
H(22) H(3) 3.5640 yes 3_756
H(22) H(7) 2.6097 yes 1_556
H(22) H(8) 3.2019 yes 4_555
H(22) H(15) 2.9891 yes 2_756
H(22) H(16) 3.4207 yes 2_756
H(22) H(23) 3.4025 yes 4_555
H(22) H(24) 2.6111 yes 4_555
H(23) C(7) 3.3560 yes 4_555
H(23) C(14) 3.5614 yes 3_756
H(23) C(15) 3.5185 yes 2_756
H(23) C(15) 3.2736 yes 3_756
H(23) C(16) 3.1345 yes 3_756
H(23) C(17) 3.2964 yes 3_756
H(23) C(18) 3.5593 yes 3_756
H(23) H(2) 2.9716 yes 3_756
H(23) H(3) 3.5036 yes 3_756
H(23) H(7) 2.8579 yes 4_555
H(23) H(8) 3.5739 yes 4_555
H(23) H(15) 2.7096 yes 2_756
H(23) H(16) 3.3997 yes 2_756
H(23) H(16) 3.4786 yes 3_756
H(23) H(22) 3.4025 yes 4_554
H(24) C(14) 3.2757 yes 3_756
H(24) C(15) 3.0725 yes 3_756
H(24) C(22) 3.4440 yes 4_554
H(24) H(2) 3.0060 yes 3_756
H(24) H(3) 3.4368 yes 3_756
H(24) H(14) 3.3295 yes 3_756
H(24) H(15) 2.9428 yes 3_756
H(24) H(22) 2.6111 yes 4_554

loop_
_geom_torsion_atom_site_label_1
_geom_torsion_atom_site_label_2
_geom_torsion_atom_site_label_3
_geom_torsion_atom_site_label_4
_geom_torsion
_geom_torsion_publ_flag
Te(2) Te(1) C(1) C(10) -13.1(9) no
C(1) Te(1) Te(2) C(9) 11.8(4) no
C(1) Te(1) Te(2) C(19) -81.9(4) no
C(1) Te(1) C(13) C(14) 86.4(11) no
C(1) Te(1) C(13) C(18) -104.9(11) no
C(13) Te(1) C(1) C(2) -10.3(9) no
Te(1) Te(2) C(9) C(10) -13.9(7) no
Te(1) Te(2) C(19) C(20) -86.8(8) no
Te(1) Te(2) C(19) C(24) 97.9(9) no
C(9) Te(2) C(19) C(24) 17.4(10) no
C(19) Te(2) C(9) C(8) -95.5(7) no
C(19) Te(2) C(9) C(10) 79.5(8) no
Te(1) C(1) C(10) C(9) 8(2) no
C(2) C(1) C(10) C(5) 3.6(18) no
C(10) C(1) C(2) C(3) -2(2) no
C(1) C(2) C(3) C(4) -3(2) no
C(2) C(3) C(4) C(5) 6.9(19) no
C(3) C(4) C(5) C(10) -5.6(19) no
C(5) C(4) C(11) C(12) -2.7(13) no
C(11) C(4) C(5) C(6) 3.5(14) no
C(4) C(5) C(6) C(12) -2.8(13) no
C(4) C(5) C(10) C(1) 0.2(18) no
C(6) C(5) C(10) C(9) -4.9(17) no
C(10) C(5) C(6) C(7) 1.3(18) no
C(5) C(6) C(7) C(8) 1.6(19) no
C(5) C(6) C(12) C(11) 0.9(12) no
C(6) C(7) C(8) C(9) -0.5(20) no
C(7) C(8) C(9) C(10) -3.5(19) no
Te(2) C(9) C(10) C(1) 9.9(18) no
C(8) C(9) C(10) C(5) 6.0(17) no
C(4) C(11) C(12) C(6) 1.1(12) no
C(14) C(13) C(18) C(17) -3(3) no
C(18) C(13) C(14) C(15) 4(3) no
C(13) C(14) C(15) C(16) -3(3) no
C(14) C(15) C(16) C(17) 0(3) no
C(15) C(16) C(17) C(18) 1(3) no
C(16) C(17) C(18) C(13) -0(3) no
C(20) C(19) C(24) C(23) -0.0(19) no
C(24) C(19) C(20) C(21) -0(2) no
C(19) C(20) C(21) C(22) 0(2) no
C(20) C(21) C(22) C(23) -0(2) no
C(21) C(22) C(23) C(24) 0(2) no
C(22) C(23) C(24) C(19) -0.1(19) no
